data_8106166
loop_
_publ_author_name
'Ling-Yun, Xin'
'Yun-Ping, Li'
'Guang-Zhen, Liu'

_publ_section_title
;
 Crystal structure of the 2D coordination polymer
 poly[aqua(\m2-2,2&#x2032;-(1,2-phenylene)diacetato-\k3
 O,O&#x2032;:O&#x2032;)-(\m2-4,4&#x2032;-bis((1H-1,2,4-triazol-1-yl)methyl)-1,1&#x2032;-biphenyl-\k2
 N:N&#x2032;)cobalt(II)], C28H26CoN6O5
;
_journal_issue 3
_journal_name_full 'Zeitschrift f\"ur Kristallographie - New Crystal Structures'
_journal_page_first 405
_journal_page_last 407
_journal_paper_doi 10.1515/ncrs-2017-0308
_journal_volume 233
_journal_year 2018
_chemical_formula_moiety 'C28 H26 Co N6 O5'
_chemical_formula_sum 'C28 H26 Co N6 O5'
_chemical_formula_weight 585.48
_space_group_crystal_system monoclinic
_space_group_IT_number 14
_space_group_name_Hall '-P 2ybc'
_space_group_name_H-M_alt 'P 1 21/c 1'
_atom_sites_solution_hydrogens mixed
_atom_sites_solution_primary direct
_cell_angle_alpha 90
_cell_angle_beta 91.073(2)
_cell_angle_gamma 90
_cell_formula_units_Z 4
_cell_length_a 13.2393(8)
_cell_length_b 8.6608(5)
_cell_length_c 22.4553(12)
_cell_measurement_reflns_used 3257
_cell_measurement_temperature 296(2)
_cell_measurement_theta_max 23.44
_cell_measurement_theta_min 2.36
_cell_volume 2574.3(3)
_computing_cell_refinement 'Bruker SMART'
_computing_data_collection 'Bruker SMART'
_computing_data_reduction 'Bruker SAINT'
_computing_molecular_graphics 'Olex2 (Dolomanov et al., 2009)'
_computing_publication_material 'Olex2 (Dolomanov et al., 2009)'
_computing_structure_refinement 'ShelXL (Sheldrick, 2015)'
_computing_structure_solution 'SIR2004 (Burla et al., 2007)'
_diffrn_ambient_temperature 296.15
_diffrn_measured_fraction_theta_full 0.989
_diffrn_measured_fraction_theta_max 0.987
_diffrn_measurement_device_type 'CCD area detector'
_diffrn_measurement_method 'phi and omega scans'
_diffrn_radiation_monochromator graphite
_diffrn_radiation_type MoK\a
_diffrn_radiation_wavelength 0.71073
_diffrn_reflns_av_R_equivalents 0.0379
_diffrn_reflns_av_unetI/netI 0.0355
_diffrn_reflns_Laue_measured_fraction_full 0.989
_diffrn_reflns_Laue_measured_fraction_max 0.987
_diffrn_reflns_limit_h_max 13
_diffrn_reflns_limit_h_min -15
_diffrn_reflns_limit_k_max 10
_diffrn_reflns_limit_k_min -10
_diffrn_reflns_limit_l_max 27
_diffrn_reflns_limit_l_min -27
_diffrn_reflns_number 16323
_diffrn_reflns_point_group_measured_fraction_full 0.989
_diffrn_reflns_point_group_measured_fraction_max 0.987
_diffrn_reflns_theta_full 25.242
_diffrn_reflns_theta_max 25.426
_diffrn_reflns_theta_min 1.538
_exptl_absorpt_coefficient_mu 0.719
_exptl_absorpt_correction_T_max 0.8351
_exptl_absorpt_correction_T_min 0.7869
_exptl_absorpt_correction_type multi-scan
_exptl_absorpt_process_details sadabs
_exptl_crystal_colour pink
_exptl_crystal_colour_primary pink
_exptl_crystal_density_diffrn 1.511
_exptl_crystal_density_meas .
_exptl_crystal_density_method 'not measured'
_exptl_crystal_description Block
_exptl_crystal_F_000 1212
_exptl_crystal_size_max 0.35
_exptl_crystal_size_mid 0.31
_exptl_crystal_size_min 0.26
_refine_diff_density_max 0.206
_refine_diff_density_min -0.205
_refine_diff_density_rms 0.044
_refine_ls_extinction_coef .
_refine_ls_extinction_method none
_refine_ls_goodness_of_fit_ref 1.022
_refine_ls_hydrogen_treatment constr
_refine_ls_matrix_type full
_refine_ls_number_parameters 361
_refine_ls_number_reflns 4699
_refine_ls_number_restraints 0
_refine_ls_restrained_S_all 1.022
_refine_ls_R_factor_all 0.0494
_refine_ls_R_factor_gt 0.0327
_refine_ls_shift/su_max 0.001
_refine_ls_shift/su_mean 0.000
_refine_ls_structure_factor_coef Fsqd
_refine_ls_weighting_details 'w=1/[\s^2^(Fo^2^)+(0.0374P)^2^+0.1782P] where P=(Fo^2^+2Fc^2^)/3'
_refine_ls_weighting_scheme calc
_refine_ls_wR_factor_gt 0.0726
_refine_ls_wR_factor_ref 0.0804
_reflns_Friedel_coverage 0.000
_reflns_Friedel_fraction_full .
_reflns_Friedel_fraction_max .
_reflns_number_gt 3577
_reflns_number_total 4699
_reflns_threshold_expression 'I > 2\s(I)'
_cod_data_source_file suppl_ncrs-2017-0308_suppl.cif
_cod_data_source_block a
_cod_database_code 8106166
_shelx_space_group_comment
;
The symmetry employed for this shelxl refinement is uniquely defined
by the following loop, which should always be used as a source of
symmetry information in preference to the above space-group names.
They are only intended as comments.
;
_shelx_estimated_absorpt_t_max 0.835
_shelx_estimated_absorpt_t_min 0.787
_olex2_refinement_description
;
1. Fixed Uiso
 At 1.2 times of:
  All C(H) groups, All C(H,H) groups
 At 1.5 times of:
  All O(H,H) groups
2.a Riding coordinates:
 O5W(H5WA,H5WB)
2.b Secondary CH2 refined with riding coordinates:
 C2(H2A,H2B), C9(H9A,H9B), C13(H13A,H13B), C26(H26A,H26B)
2.c Aromatic/amide H refined with riding coordinates:
 C4(H4), C5(H5), C6(H6), C7(H7), C11(H11), C12(H12), C15(H15), C16(H16),
 C18(H18), C19(H19), C21(H21), C22(H22), C24(H24), C25(H25), C27(H27), C28(H28)
;
_olex2_submission_special_instructions 'No special instructions were received'

loop_
_space_group_symop_operation_xyz
'x, y, z'
'-x, y+1/2, -z+1/2'
'-x, -y, -z'
'x, -y-1/2, z-1/2'

loop_
_atom_site_label
_atom_site_type_symbol
_atom_site_fract_x
_atom_site_fract_y
_atom_site_fract_z
_atom_site_U_iso_or_equiv
_atom_site_adp_type
_atom_site_occupancy
_atom_site_site_symmetry_order
_atom_site_calc_flag
_atom_site_refinement_flags_posn
_atom_site_refinement_flags_adp
_atom_site_refinement_flags_occupancy
_atom_site_disorder_assembly
_atom_site_disorder_group
Co1 Co 0.42169(2) -0.00080(3) 0.31041(2) 0.03048(10) Uani 1 1 d . . . . .
O1 O 0.43535(11) -0.05030(16) 0.22128(6) 0.0364(3) Uani 1 1 d . . . . .
O2 O 0.34097(12) 0.14089(17) 0.18354(6) 0.0446(4) Uani 1 1 d . . . . .
O3 O 0.57726(11) 0.25837(16) 0.16606(6) 0.0427(4) Uani 1 1 d . . . . .
O4 O 0.58036(11) 0.43043(18) 0.09544(6) 0.0408(4) Uani 1 1 d . . . . .
O5W O 0.40444(11) 0.23913(15) 0.29330(6) 0.0407(4) Uani 1 1 d . . . . .
H5WA H 0.3791 0.2352 0.2573 0.061 Uiso 1 1 d R . . . .
H5WB H 0.4608 0.3090 0.2909 0.061 Uiso 1 1 d R . . . .
N1 N 0.57931(13) 0.02332(19) 0.32356(7) 0.0366(4) Uani 1 1 d . . . . .
N2 N 0.74043(15) 0.0834(3) 0.30574(8) 0.0513(5) Uani 1 1 d . . . . .
N3 N 0.73292(13) 0.00854(19) 0.35856(8) 0.0376(4) Uani 1 1 d . . . . .
N4 N 1.10765(13) 0.5696(2) 0.77934(8) 0.0380(4) Uani 1 1 d . . . . .
N5 N 1.09534(15) 0.4409(3) 0.81235(9) 0.0529(5) Uani 1 1 d . . . . .
N6 N 1.25900(13) 0.50492(19) 0.80771(7) 0.0362(4) Uani 1 1 d . . . . .
C1 C 0.39275(17) 0.0238(2) 0.17847(9) 0.0343(5) Uani 1 1 d . . . . .
C2 C 0.4083(2) -0.0483(3) 0.11747(9) 0.0538(7) Uani 1 1 d . . . . .
H2A H 0.4778 -0.0828 0.1154 0.065 Uiso 1 1 calc R . . . .
H2B H 0.3655 -0.1389 0.1141 0.065 Uiso 1 1 calc R . . . .
C3 C 0.38625(17) 0.0550(2) 0.06473(9) 0.0369(5) Uani 1 1 d . . . . .
C4 C 0.29045(18) 0.0508(3) 0.03806(10) 0.0459(6) Uani 1 1 d . . . . .
H4 H 0.2416 -0.0147 0.0532 0.055 Uiso 1 1 calc R . . . .
C5 C 0.26695(19) 0.1424(3) -0.01062(10) 0.0517(7) Uani 1 1 d . . . . .
H5 H 0.2027 0.1384 -0.0280 0.062 Uiso 1 1 calc R . . . .
C6 C 0.3385(2) 0.2391(3) -0.03330(10) 0.0526(7) Uani 1 1 d . . . . .
H6 H 0.3229 0.3006 -0.0662 0.063 Uiso 1 1 calc R . . . .
C7 C 0.43258(19) 0.2451(3) -0.00762(9) 0.0444(6) Uani 1 1 d . . . . .
H7 H 0.4805 0.3118 -0.0231 0.053 Uiso 1 1 calc R . . . .
C8 C 0.45836(16) 0.1538(2) 0.04108(8) 0.0354(5) Uani 1 1 d . . . . .
C9 C 0.56563(17) 0.1650(3) 0.06586(11) 0.0524(7) Uani 1 1 d . . . . .
H9A H 0.5846 0.0672 0.0839 0.063 Uiso 1 1 calc R . . . .
H9B H 0.6114 0.1851 0.0336 0.063 Uiso 1 1 calc R . . . .
C10 C 0.57573(15) 0.2921(3) 0.11189(9) 0.0352(5) Uani 1 1 d . . . . .
C11 C 0.63822(17) -0.0273(2) 0.36778(10) 0.0415(6) Uani 1 1 d . . . . .
H11 H 0.6155 -0.0810 0.4008 0.050 Uiso 1 1 calc R . . . .
C12 C 0.64607(17) 0.0883(3) 0.28686(10) 0.0443(6) Uani 1 1 d . . . . .
H12 H 0.6269 0.1333 0.2508 0.053 Uiso 1 1 calc R . . . .
C13 C 0.82243(18) -0.0323(3) 0.39433(11) 0.0493(6) Uani 1 1 d . . . . .
H13A H 0.8798 -0.0388 0.3682 0.059 Uiso 1 1 calc R . . . .
H13B H 0.8122 -0.1339 0.4113 0.059 Uiso 1 1 calc R . . . .
C14 C 0.84791(16) 0.0790(3) 0.44417(10) 0.0411(5) Uani 1 1 d . . . . .
C15 C 0.78959(18) 0.0859(3) 0.49457(11) 0.0494(6) Uani 1 1 d . . . . .
H15 H 0.7309 0.0270 0.4963 0.059 Uiso 1 1 calc R . . . .
C16 C 0.81664(17) 0.1779(3) 0.54209(10) 0.0451(6) Uani 1 1 d . . . . .
H16 H 0.7768 0.1782 0.5758 0.054 Uiso 1 1 calc R . . . .
C17 C 0.90186(16) 0.2702(2) 0.54089(9) 0.0373(5) Uani 1 1 d . . . . .
C18 C 0.95840(18) 0.2670(3) 0.48959(10) 0.0529(7) Uani 1 1 d . . . . .
H18 H 1.0152 0.3297 0.4870 0.063 Uiso 1 1 calc R . . . .
C19 C 0.93207(18) 0.1725(3) 0.44206(10) 0.0538(6) Uani 1 1 d . . . . .
H19 H 0.9716 0.1721 0.4083 0.065 Uiso 1 1 calc R . . . .
C20 C 0.93182(16) 0.3656(2) 0.59330(9) 0.0366(5) Uani 1 1 d . . . . .
C21 C 0.86153(16) 0.4265(3) 0.63187(10) 0.0427(5) Uani 1 1 d . . . . .
H21 H 0.7932 0.4086 0.6245 0.051 Uiso 1 1 calc R . . . .
C22 C 0.89053(17) 0.5130(3) 0.68099(10) 0.0430(6) Uani 1 1 d . . . . .
H22 H 0.8417 0.5520 0.7062 0.052 Uiso 1 1 calc R . . . .
C23 C 0.99184(17) 0.5421(2) 0.69304(10) 0.0395(5) Uani 1 1 d . . . . .
C24 C 1.06258(17) 0.4819(3) 0.65524(11) 0.0468(6) Uani 1 1 d . . . . .
H24 H 1.1309 0.4996 0.6630 0.056 Uiso 1 1 calc R . . . .
C25 C 1.03363(17) 0.3959(3) 0.60604(10) 0.0451(6) Uani 1 1 d . . . . .
H25 H 1.0827 0.3573 0.5810 0.054 Uiso 1 1 calc R . . . .
C26 C 1.02305(18) 0.6391(3) 0.74612(10) 0.0481(6) Uani 1 1 d . . . . .
H26A H 1.0423 0.7412 0.7326 0.058 Uiso 1 1 calc R . . . .
H26B H 0.9660 0.6506 0.7723 0.058 Uiso 1 1 calc R . . . .
C27 C 1.20434(17) 0.6050(3) 0.77703(10) 0.0415(5) Uani 1 1 d . . . . .
H27 H 1.2303 0.6890 0.7565 0.050 Uiso 1 1 calc R . . . .
C28 C 1.18794(18) 0.4085(3) 0.82822(10) 0.0486(6) Uani 1 1 d . . . . .
H28 H 1.2040 0.3241 0.8522 0.058 Uiso 1 1 calc R . . . .

loop_
_atom_site_aniso_label
_atom_site_aniso_U_11
_atom_site_aniso_U_22
_atom_site_aniso_U_33
_atom_site_aniso_U_23
_atom_site_aniso_U_13
_atom_site_aniso_U_12
Co1 0.03299(17) 0.03176(16) 0.02656(15) 0.00323(12) -0.00325(11) -0.00027(12)
O1 0.0466(9) 0.0359(8) 0.0266(7) 0.0037(6) -0.0001(7) 0.0060(7)
O2 0.0559(10) 0.0456(9) 0.0323(8) 0.0001(7) -0.0026(7) 0.0142(8)
O3 0.0542(10) 0.0366(8) 0.0369(8) -0.0004(7) -0.0055(7) 0.0007(7)
O4 0.0468(10) 0.0424(9) 0.0330(8) 0.0002(7) 0.0003(7) -0.0014(8)
O5W 0.0529(10) 0.0311(8) 0.0379(8) 0.0019(6) -0.0031(7) -0.0040(7)
N1 0.0386(11) 0.0369(10) 0.0340(9) 0.0053(8) -0.0041(8) -0.0056(8)
N2 0.0424(12) 0.0649(14) 0.0466(11) 0.0153(10) 0.0017(10) -0.0053(10)
N3 0.0382(11) 0.0381(10) 0.0361(10) 0.0022(8) -0.0042(8) -0.0004(9)
N4 0.0361(11) 0.0359(10) 0.0417(10) -0.0015(9) -0.0063(8) -0.0040(8)
N5 0.0455(13) 0.0634(13) 0.0493(12) 0.0178(11) -0.0120(10) -0.0166(10)
N6 0.0351(10) 0.0373(10) 0.0359(9) -0.0034(8) -0.0055(8) -0.0029(9)
C1 0.0398(13) 0.0354(12) 0.0278(10) 0.0024(9) -0.0003(9) -0.0019(10)
C2 0.088(2) 0.0432(13) 0.0296(12) -0.0011(10) -0.0009(12) 0.0134(13)
C3 0.0502(14) 0.0362(11) 0.0243(10) -0.0064(9) -0.0006(10) 0.0091(10)
C4 0.0452(14) 0.0498(14) 0.0429(13) -0.0106(11) 0.0089(11) -0.0049(11)
C5 0.0412(14) 0.0687(18) 0.0446(13) -0.0150(13) -0.0151(11) 0.0134(13)
C6 0.0683(18) 0.0540(15) 0.0350(12) -0.0021(11) -0.0101(12) 0.0138(14)
C7 0.0575(16) 0.0424(13) 0.0336(11) -0.0057(10) 0.0059(11) -0.0028(12)
C8 0.0411(13) 0.0371(12) 0.0280(10) -0.0148(9) -0.0034(9) 0.0052(10)
C9 0.0403(14) 0.0579(15) 0.0586(15) -0.0318(13) -0.0067(12) 0.0100(12)
C10 0.0257(11) 0.0423(13) 0.0373(12) -0.0096(10) -0.0043(9) 0.0024(9)
C11 0.0418(14) 0.0471(14) 0.0354(11) 0.0105(10) -0.0044(10) -0.0107(10)
C12 0.0448(14) 0.0494(14) 0.0385(12) 0.0127(11) -0.0005(11) -0.0027(11)
C13 0.0419(14) 0.0525(15) 0.0529(14) -0.0038(12) -0.0106(12) 0.0096(11)
C14 0.0333(12) 0.0455(13) 0.0441(13) 0.0056(11) -0.0078(10) 0.0017(11)
C15 0.0400(14) 0.0553(15) 0.0528(14) 0.0026(13) -0.0011(12) -0.0138(12)
C16 0.0357(13) 0.0552(14) 0.0446(13) 0.0052(12) 0.0049(11) -0.0078(11)
C17 0.0330(12) 0.0419(13) 0.0368(11) 0.0084(10) -0.0063(10) -0.0009(10)
C18 0.0392(14) 0.0714(18) 0.0481(14) 0.0010(13) 0.0008(11) -0.0213(13)
C19 0.0430(15) 0.0779(18) 0.0407(13) 0.0003(13) 0.0081(11) -0.0088(13)
C20 0.0341(12) 0.0376(12) 0.0380(11) 0.0115(10) -0.0039(10) -0.0003(10)
C21 0.0276(12) 0.0545(14) 0.0458(13) 0.0049(12) -0.0058(10) -0.0007(11)
C22 0.0330(12) 0.0524(14) 0.0435(13) 0.0035(11) -0.0002(10) 0.0062(11)
C23 0.0365(13) 0.0373(12) 0.0443(12) 0.0055(10) -0.0052(11) 0.0035(10)
C24 0.0292(12) 0.0574(15) 0.0537(14) -0.0034(12) -0.0057(11) -0.0022(11)
C25 0.0331(13) 0.0549(15) 0.0473(13) -0.0006(12) 0.0000(11) -0.0001(11)
C26 0.0429(14) 0.0468(14) 0.0541(14) -0.0051(12) -0.0127(11) 0.0106(11)
C27 0.0389(13) 0.0371(12) 0.0484(13) 0.0032(11) -0.0030(11) -0.0054(11)
C28 0.0487(15) 0.0502(15) 0.0463(13) 0.0149(11) -0.0135(12) -0.0105(12)

loop_
_atom_type_symbol
_atom_type_description
_atom_type_scat_dispersion_real
_atom_type_scat_dispersion_imag
_atom_type_scat_source
C C 0.0033 0.0016 'International Tables Vol C Tables 4.2.6.8 and 6.1.1.4'
H H 0.0000 0.0000 'International Tables Vol C Tables 4.2.6.8 and 6.1.1.4'
N N 0.0061 0.0033 'International Tables Vol C Tables 4.2.6.8 and 6.1.1.4'
O O 0.0106 0.0060 'International Tables Vol C Tables 4.2.6.8 and 6.1.1.4'
Co Co 0.3494 0.9721 'International Tables Vol C Tables 4.2.6.8 and 6.1.1.4'

loop_
_geom_angle_atom_site_label_1
_geom_angle_atom_site_label_2
_geom_angle_atom_site_label_3
_geom_angle
_geom_angle_site_symmetry_1
_geom_angle_site_symmetry_3
O1 Co1 O3 92.10(6) . 2_645
O1 Co1 O4 151.91(6) . 2_645
O1 Co1 O5W 92.23(5) . .
O1 Co1 N1 92.98(6) . .
O1 Co1 N6 94.31(6) . 4_465
O1 Co1 C10 121.90(6) . 2_645
O3 Co1 O4 60.07(6) 2_645 2_645
O3 Co1 N6 89.58(6) 2_645 4_465
O3 Co1 C10 29.99(6) 2_645 2_645
O4 Co1 C10 30.11(6) 2_645 2_645
O5W Co1 O3 173.04(6) . 2_645
O5W Co1 O4 115.84(6) . 2_645
O5W Co1 N6 84.67(6) . 4_465
O5W Co1 C10 145.82(7) . 2_645
N1 Co1 O3 93.42(6) . 2_645
N1 Co1 O4 85.54(6) . 2_645
N1 Co1 O5W 91.78(6) . .
N1 Co1 N6 172.01(7) . 4_465
N1 Co1 C10 88.45(6) . 2_645
N6 Co1 O4 89.56(6) 4_465 2_645
N6 Co1 C10 90.48(6) 4_465 2_645
C1 O1 Co1 125.53(13) . .
C10 O3 Co1 90.72(12) . 2_655
C10 O4 Co1 88.51(12) . 2_655
Co1 O5W H5WA 99.7 . .
Co1 O5W H5WB 122.9 . .
H5WA O5W H5WB 104.9 . .
C11 N1 Co1 129.62(15) . .
C11 N1 C12 102.33(18) . .
C12 N1 Co1 127.97(14) . .
C12 N2 N3 102.30(18) . .
N2 N3 C13 121.58(19) . .
C11 N3 N2 109.68(17) . .
C11 N3 C13 128.54(19) . .
N5 N4 C26 121.34(18) . .
C27 N4 N5 109.92(18) . .
C27 N4 C26 128.2(2) . .
C28 N5 N4 101.87(19) . .
C27 N6 Co1 124.45(15) . 4_666
C27 N6 C28 101.93(19) . .
C28 N6 Co1 133.25(15) . 4_666
O1 C1 C2 113.92(19) . .
O2 C1 O1 125.66(19) . .
O2 C1 C2 120.39(19) . .
C1 C2 H2A 108.3 . .
C1 C2 H2B 108.3 . .
H2A C2 H2B 107.4 . .
C3 C2 C1 115.84(19) . .
C3 C2 H2A 108.3 . .
C3 C2 H2B 108.3 . .
C4 C3 C2 118.9(2) . .
C4 C3 C8 118.5(2) . .
C8 C3 C2 122.6(2) . .
C3 C4 H4 119.5 . .
C5 C4 C3 121.0(2) . .
C5 C4 H4 119.5 . .
C4 C5 H5 120.1 . .
C6 C5 C4 119.9(2) . .
C6 C5 H5 120.1 . .
C5 C6 H6 120.0 . .
C7 C6 C5 119.9(2) . .
C7 C6 H6 120.0 . .
C6 C7 H7 119.3 . .
C6 C7 C8 121.4(2) . .
C8 C7 H7 119.3 . .
C3 C8 C9 122.8(2) . .
C7 C8 C3 119.3(2) . .
C7 C8 C9 117.9(2) . .
C8 C9 H9A 109.3 . .
C8 C9 H9B 109.3 . .
H9A C9 H9B 108.0 . .
C10 C9 C8 111.50(18) . .
C10 C9 H9A 109.3 . .
C10 C9 H9B 109.3 . .
O3 C10 Co1 59.29(10) . 2_655
O3 C10 O4 120.58(19) . .
O3 C10 C9 119.6(2) . .
O4 C10 Co1 61.37(10) . 2_655
O4 C10 C9 119.8(2) . .
C9 C10 Co1 175.58(16) . 2_655
N1 C11 H11 124.6 . .
N3 C11 N1 110.74(19) . .
N3 C11 H11 124.6 . .
N1 C12 H12 122.5 . .
N2 C12 N1 114.9(2) . .
N2 C12 H12 122.5 . .
N3 C13 H13A 108.6 . .
N3 C13 H13B 108.6 . .
N3 C13 C14 114.84(18) . .
H13A C13 H13B 107.5 . .
C14 C13 H13A 108.6 . .
C14 C13 H13B 108.6 . .
C15 C14 C13 120.9(2) . .
C19 C14 C13 121.3(2) . .
C19 C14 C15 117.8(2) . .
C14 C15 H15 119.4 . .
C16 C15 C14 121.3(2) . .
C16 C15 H15 119.4 . .
C15 C16 H16 119.3 . .
C15 C16 C17 121.4(2) . .
C17 C16 H16 119.3 . .
C16 C17 C18 117.3(2) . .
C16 C17 C20 120.8(2) . .
C18 C17 C20 121.9(2) . .
C17 C18 H18 119.3 . .
C19 C18 C17 121.4(2) . .
C19 C18 H18 119.3 . .
C14 C19 C18 120.8(2) . .
C14 C19 H19 119.6 . .
C18 C19 H19 119.6 . .
C21 C20 C17 122.2(2) . .
C21 C20 C25 117.2(2) . .
C25 C20 C17 120.6(2) . .
C20 C21 H21 119.2 . .
C22 C21 C20 121.6(2) . .
C22 C21 H21 119.2 . .
C21 C22 H22 119.7 . .
C21 C22 C23 120.5(2) . .
C23 C22 H22 119.7 . .
C22 C23 C26 120.3(2) . .
C24 C23 C22 118.5(2) . .
C24 C23 C26 121.2(2) . .
C23 C24 H24 119.5 . .
C23 C24 C25 121.0(2) . .
C25 C24 H24 119.5 . .
C20 C25 H25 119.4 . .
C24 C25 C20 121.1(2) . .
C24 C25 H25 119.4 . .
N4 C26 C23 111.66(18) . .
N4 C26 H26A 109.3 . .
N4 C26 H26B 109.3 . .
C23 C26 H26A 109.3 . .
C23 C26 H26B 109.3 . .
H26A C26 H26B 107.9 . .
N4 C27 H27 124.7 . .
N6 C27 N4 110.6(2) . .
N6 C27 H27 124.7 . .
N5 C28 N6 115.7(2) . .
N5 C28 H28 122.2 . .
N6 C28 H28 122.2 . .

loop_
_geom_bond_atom_site_label_1
_geom_bond_atom_site_label_2
_geom_bond_distance
_geom_bond_site_symmetry_2
Co1 O1 2.0583(13) .
Co1 O3 2.1516(14) 2_645
Co1 O4 2.1970(14) 2_645
Co1 O5W 2.1248(14) .
Co1 N1 2.1124(18) .
Co1 N6 2.1539(18) 4_465
Co1 C10 2.502(2) 2_645
O1 C1 1.278(2) .
O2 C1 1.230(2) .
O3 Co1 2.1516(14) 2_655
O3 C10 1.251(2) .
O4 Co1 2.1971(14) 2_655
O4 C10 1.256(3) .
O5W H5WA 0.8706 .
O5W H5WB 0.9633 .
N1 C11 1.326(3) .
N1 C12 1.343(3) .
N2 N3 1.357(2) .
N2 C12 1.312(3) .
N3 C11 1.312(3) .
N3 C13 1.462(3) .
N4 N5 1.350(3) .
N4 C26 1.463(3) .
N4 C27 1.318(3) .
N5 C28 1.301(3) .
N6 Co1 2.1539(18) 4_666
N6 C27 1.316(3) .
N6 C28 1.346(3) .
C1 C2 1.523(3) .
C2 H2A 0.9700 .
C2 H2B 0.9700 .
C2 C3 1.508(3) .
C3 C4 1.393(3) .
C3 C8 1.394(3) .
C4 H4 0.9300 .
C4 C5 1.382(3) .
C5 H5 0.9300 .
C5 C6 1.370(3) .
C6 H6 0.9300 .
C6 C7 1.364(3) .
C7 H7 0.9300 .
C7 C8 1.387(3) .
C8 C9 1.519(3) .
C9 H9A 0.9700 .
C9 H9B 0.9700 .
C9 C10 1.514(3) .
C10 Co1 2.502(2) 2_655
C11 H11 0.9300 .
C12 H12 0.9300 .
C13 H13A 0.9700 .
C13 H13B 0.9700 .
C13 C14 1.510(3) .
C14 C15 1.383(3) .
C14 C19 1.379(3) .
C15 H15 0.9300 .
C15 C16 1.374(3) .
C16 H16 0.9300 .
C16 C17 1.383(3) .
C17 C18 1.386(3) .
C17 C20 1.486(3) .
C18 H18 0.9300 .
C18 C19 1.384(3) .
C19 H19 0.9300 .
C20 C21 1.387(3) .
C20 C25 1.397(3) .
C21 H21 0.9300 .
C21 C22 1.382(3) .
C22 H22 0.9300 .
C22 C23 1.386(3) .
C23 C24 1.378(3) .
C23 C26 1.510(3) .
C24 H24 0.9300 .
C24 C25 1.381(3) .
C25 H25 0.9300 .
C26 H26A 0.9700 .
C26 H26B 0.9700 .
C27 H27 0.9300 .
C28 H28 0.9300 .

loop_
_geom_hbond_atom_site_label_D
_geom_hbond_atom_site_label_H
_geom_hbond_atom_site_label_A
_geom_hbond_distance_DH
_geom_hbond_distance_HA
_geom_hbond_distance_DA
_geom_hbond_angle_DHA
_geom_hbond_site_symmetry_A
O5W H5WA O2 0.87 1.91 2.7253(19) 156.2 .
O5W H5WB O1 0.96 1.86 2.821(2) 174.3 2_655

loop_
_geom_torsion_atom_site_label_1
_geom_torsion_atom_site_label_2
_geom_torsion_atom_site_label_3
_geom_torsion_atom_site_label_4
_geom_torsion
_geom_torsion_site_symmetry_1
_geom_torsion_site_symmetry_2
_geom_torsion_site_symmetry_3
_geom_torsion_site_symmetry_4
Co1 O1 C1 O2 3.8(3) . . . .
Co1 O1 C1 C2 -174.37(15) . . . .
Co1 O3 C10 O4 3.4(2) 2_655 . . .
Co1 O3 C10 C9 -175.06(17) 2_655 . . .
Co1 O4 C10 O3 -3.4(2) 2_655 . . .
Co1 O4 C10 C9 175.12(17) 2_655 . . .
Co1 N1 C11 N3 178.41(13) . . . .
Co1 N1 C12 N2 -178.12(16) . . . .
Co1 N6 C27 N4 173.85(13) 4_666 . . .
Co1 N6 C28 N5 -172.66(16) 4_666 . . .
O1 C1 C2 C3 -163.2(2) . . . .
O2 C1 C2 C3 18.5(3) . . . .
N2 N3 C11 N1 -1.4(3) . . . .
N2 N3 C13 C14 97.7(3) . . . .
N3 N2 C12 N1 0.3(3) . . . .
N3 C13 C14 C15 72.4(3) . . . .
N3 C13 C14 C19 -110.2(3) . . . .
N4 N5 C28 N6 -0.6(3) . . . .
N5 N4 C26 C23 -71.5(3) . . . .
N5 N4 C27 N6 -0.3(3) . . . .
C1 C2 C3 C4 -93.6(3) . . . .
C1 C2 C3 C8 87.0(3) . . . .
C2 C3 C4 C5 -179.5(2) . . . .
C2 C3 C8 C7 179.82(19) . . . .
C2 C3 C8 C9 0.7(3) . . . .
C3 C4 C5 C6 0.0(4) . . . .
C3 C8 C9 C10 -92.9(3) . . . .
C4 C3 C8 C7 0.5(3) . . . .
C4 C3 C8 C9 -178.67(19) . . . .
C4 C5 C6 C7 -0.2(4) . . . .
C5 C6 C7 C8 0.6(3) . . . .
C6 C7 C8 C3 -0.7(3) . . . .
C6 C7 C8 C9 178.5(2) . . . .
C7 C8 C9 C10 87.9(3) . . . .
C8 C3 C4 C5 -0.2(3) . . . .
C8 C9 C10 O3 101.3(2) . . . .
C8 C9 C10 O4 -77.2(3) . . . .
C11 N1 C12 N2 -1.1(3) . . . .
C11 N3 C13 C14 -87.9(3) . . . .
C12 N1 C11 N3 1.5(2) . . . .
C12 N2 N3 C11 0.6(3) . . . .
C12 N2 N3 C13 176.01(19) . . . .
C13 N3 C11 N1 -176.34(19) . . . .
C13 C14 C15 C16 174.8(2) . . . .
C13 C14 C19 C18 -175.9(2) . . . .
C14 C15 C16 C17 1.6(4) . . . .
C15 C14 C19 C18 1.6(4) . . . .
C15 C16 C17 C18 0.6(3) . . . .
C15 C16 C17 C20 -178.2(2) . . . .
C16 C17 C18 C19 -1.6(4) . . . .
C16 C17 C20 C21 -31.0(3) . . . .
C16 C17 C20 C25 148.1(2) . . . .
C17 C18 C19 C14 0.5(4) . . . .
C17 C20 C21 C22 178.9(2) . . . .
C17 C20 C25 C24 -178.8(2) . . . .
C18 C17 C20 C21 150.3(2) . . . .
C18 C17 C20 C25 -30.6(3) . . . .
C19 C14 C15 C16 -2.6(4) . . . .
C20 C17 C18 C19 177.2(2) . . . .
C20 C21 C22 C23 0.2(3) . . . .
C21 C20 C25 C24 0.4(3) . . . .
C21 C22 C23 C24 -0.5(3) . . . .
C21 C22 C23 C26 178.9(2) . . . .
C22 C23 C24 C25 0.7(3) . . . .
C22 C23 C26 N4 134.9(2) . . . .
C23 C24 C25 C20 -0.7(4) . . . .
C24 C23 C26 N4 -45.7(3) . . . .
C25 C20 C21 C22 -0.2(3) . . . .
C26 N4 N5 C28 173.0(2) . . . .
C26 N4 C27 N6 -172.19(19) . . . .
C26 C23 C24 C25 -178.7(2) . . . .
C27 N4 N5 C28 0.5(3) . . . .
C27 N4 C26 C23 99.6(3) . . . .
C27 N6 C28 N5 0.4(3) . . . .
C28 N6 C27 N4 0.0(2) . . . .
